data_1558659
loop_
_publ_author_name
'Yuan, Yuan'
'Zhang, Xue'
'Qian, Hui'
'Ma, Shengming'

_publ_section_title
;
 Catalytic enantioselective allene-anhydride approach to \b,\g-unsaturated
 enones bearing an \a-all-carbon-quaternary center
;
_journal_name_full 'Chemical Science'
_journal_paper_doi 10.1039/D0SC03227A
_journal_year 2020
_chemical_absolute_configuration ad
_chemical_formula_sum 'C23 H20 O'
_chemical_formula_weight 312.39
_space_group_crystal_system monoclinic
_space_group_IT_number 4
_space_group_name_Hall 'P 2yb'
_space_group_name_H-M_alt 'P 1 21 1'
_atom_sites_solution_hydrogens mixed
_audit_creation_method SHELXL-2013
_audit_update_record
;
2019-07-11 deposited with the CCDC.	2020-07-22 downloaded from the CCDC.
;
_cell_angle_alpha 90
_cell_angle_beta 105.3690(10)
_cell_angle_gamma 90
_cell_formula_units_Z 2
_cell_length_a 11.8749(4)
_cell_length_b 6.1545(2)
_cell_length_c 12.1392(4)
_cell_measurement_reflns_used 9774
_cell_measurement_temperature 193(2)
_cell_measurement_theta_max 140.282
_cell_measurement_theta_min 7.553
_cell_volume 855.46(5)
_computing_cell_refinement 'Bruker SAINT'
_computing_data_collection 'Bruker APEX2'
_computing_data_reduction 'Bruker SAINT'
_computing_molecular_graphics 'Bruker SHELXTL'
_computing_publication_material 'Bruker SHELXTL'
_computing_structure_refinement 'SHELXL-2013 (Sheldrick, 2013)'
_computing_structure_solution 'SHELXS-97 (Sheldrick 2008)'
_diffrn_ambient_temperature 193(2)
_diffrn_measured_fraction_theta_full 0.977
_diffrn_measured_fraction_theta_max 0.982
_diffrn_measurement_device_type 'Bruker APEX-II CCD'
_diffrn_measurement_method '\f and \w scans'
_diffrn_radiation_type CuK\a
_diffrn_radiation_wavelength 1.54178
_diffrn_reflns_av_R_equivalents 0.0516
_diffrn_reflns_av_unetI/netI 0.0475
_diffrn_reflns_Laue_measured_fraction_full 0.977
_diffrn_reflns_Laue_measured_fraction_max 0.982
_diffrn_reflns_limit_h_max 13
_diffrn_reflns_limit_h_min -14
_diffrn_reflns_limit_k_max 7
_diffrn_reflns_limit_k_min -7
_diffrn_reflns_limit_l_max 14
_diffrn_reflns_limit_l_min -14
_diffrn_reflns_number 11285
_diffrn_reflns_point_group_measured_fraction_full 0.974
_diffrn_reflns_point_group_measured_fraction_max 0.980
_diffrn_reflns_theta_full 67.679
_diffrn_reflns_theta_max 67.384
_diffrn_reflns_theta_min 3.776
_exptl_absorpt_coefficient_mu 0.558
_exptl_absorpt_correction_T_max 0.7513
_exptl_absorpt_correction_T_min 0.5717
_exptl_absorpt_correction_type multi-scan
_exptl_absorpt_process_details sadabs
_exptl_crystal_colour colorless
_exptl_crystal_density_diffrn 1.213
_exptl_crystal_description prismatic
_exptl_crystal_F_000 332
_exptl_crystal_size_max 0.200
_exptl_crystal_size_mid 0.160
_exptl_crystal_size_min 0.130
_refine_diff_density_max 0.122
_refine_diff_density_min -0.129
_refine_diff_density_rms 0.030
_refine_ls_abs_structure_details
; 
 Flack x determined using 1271 quotients [(I+)-(I-)]/[(I+)+(I-)] 
 (Parsons and Flack (2004), Acta Cryst. A60, s61). 
;
_refine_ls_abs_structure_Flack -0.06(18)
_refine_ls_extinction_coef 0.069(12)
_refine_ls_extinction_expression Fc^*^=kFc[1+0.001xFc^2^\l^3^/sin(2\q)]^-1/4^
_refine_ls_extinction_method SHELXL
_refine_ls_goodness_of_fit_ref 1.048
_refine_ls_hydrogen_treatment mixed
_refine_ls_matrix_type full
_refine_ls_number_parameters 226
_refine_ls_number_reflns 3022
_refine_ls_number_restraints 1
_refine_ls_restrained_S_all 1.048
_refine_ls_R_factor_all 0.0398
_refine_ls_R_factor_gt 0.0389
_refine_ls_shift/su_max 0.000
_refine_ls_shift/su_mean 0.000
_refine_ls_structure_factor_coef Fsqd
_refine_ls_weighting_details 'w=1/[\s^2^(Fo^2^)+(0.0733P)^2^+0.0304P] where P=(Fo^2^+2Fc^2^)/3'
_refine_ls_weighting_scheme calc
_refine_ls_wR_factor_gt 0.1094
_refine_ls_wR_factor_ref 0.1109
_reflns_Friedel_coverage 0.811
_reflns_Friedel_fraction_full 0.971
_reflns_Friedel_fraction_max 0.978
_reflns_number_gt 2937
_reflns_number_total 3022
_reflns_threshold_expression 'I > 2\s(I)'
_cod_data_source_file d0sc03227a3.cif
_cod_data_source_block cu_d8v19418_0m
_cod_original_sg_symbol_H-M 'P 21'
_cod_database_code 1558659
_shelx_space_group_comment
; 
The symmetry employed for this shelxl refinement is uniquely defined 
by the following loop, which should always be used as a source of 
symmetry information in preference to the above space-group names. 
They are only intended as comments. 
;
_shelx_estimated_absorpt_t_min 0.897
_shelx_estimated_absorpt_t_max 0.931
_shelxl_version_number 2013-4

loop_
_space_group_symop_operation_xyz
'x, y, z'
'-x, y+1/2, -z'

loop_
_atom_site_label
_atom_site_type_symbol
_atom_site_fract_x
_atom_site_fract_y
_atom_site_fract_z
_atom_site_U_iso_or_equiv
_atom_site_adp_type
_atom_site_occupancy
_atom_site_site_symmetry_order
_atom_site_calc_flag
_atom_site_refinement_flags_posn
_atom_site_refinement_flags_adp
_atom_site_refinement_flags_occupancy
_atom_site_disorder_assembly
_atom_site_disorder_group
O1 O 0.23583(15) 0.1839(3) 0.07775(15) 0.0624(5) Uani 1 1 d . . . . .
C1 C 0.28711(18) 0.3264(3) 0.13989(17) 0.0459(5) Uani 1 1 d . . . . .
C2 C 0.21844(17) 0.4797(3) 0.19948(17) 0.0442(5) Uani 1 1 d . . . . .
C3 C 0.21071(17) 0.6919(3) 0.13343(18) 0.0461(5) Uani 1 1 d . . . . .
H3 H 0.2387 0.8204 0.1751 0.055 Uiso 1 1 calc R U . . .
C4 C 0.1675(2) 0.7082(4) 0.0218(2) 0.0535(5) Uani 1 1 d . . . . .
C5 C 0.09404(18) 0.3798(4) 0.18408(18) 0.0488(5) Uani 1 1 d . . . . .
H5A H 0.0544 0.3720 0.1014 0.059 Uiso 1 1 calc R U . . .
H5B H 0.1027 0.2294 0.2140 0.059 Uiso 1 1 calc R U . . .
C6 C 0.01731(17) 0.5049(4) 0.24299(18) 0.0494(5) Uani 1 1 d . . . . .
C7 C -0.03776(19) 0.6962(5) 0.1982(2) 0.0581(6) Uani 1 1 d . . . . .
H7 H -0.0308 0.7473 0.1265 0.070 Uiso 1 1 calc R U . . .
C8 C -0.1031(2) 0.8144(5) 0.2570(2) 0.0671(7) Uani 1 1 d . . . . .
H8 H -0.1387 0.9473 0.2264 0.080 Uiso 1 1 calc R U . . .
C9 C -0.1163(2) 0.7385(5) 0.3599(2) 0.0672(7) Uani 1 1 d . . . . .
H9 H -0.1607 0.8194 0.4003 0.081 Uiso 1 1 calc R U . . .
C10 C -0.0655(2) 0.5469(6) 0.4035(2) 0.0671(7) Uani 1 1 d . . . . .
H10 H -0.0762 0.4924 0.4732 0.081 Uiso 1 1 calc R U . . .
C11 C 0.0020(2) 0.4311(5) 0.3456(2) 0.0601(6) Uani 1 1 d . . . . .
H11 H 0.0381 0.2993 0.3772 0.072 Uiso 1 1 calc R U . . .
C12 C 0.27713(17) 0.5034(3) 0.32766(17) 0.0442(5) Uani 1 1 d . . . . .
C13 C 0.26484(19) 0.6903(4) 0.3871(2) 0.0521(5) Uani 1 1 d . . . . .
H13 H 0.2224 0.8103 0.3474 0.062 Uiso 1 1 calc R U . . .
C14 C 0.3141(2) 0.7038(5) 0.5045(2) 0.0595(6) Uani 1 1 d . . . . .
H14 H 0.3055 0.8330 0.5443 0.071 Uiso 1 1 calc R U . . .
C15 C 0.3758(2) 0.5296(5) 0.56374(19) 0.0600(6) Uani 1 1 d . . . . .
H15 H 0.4100 0.5394 0.6437 0.072 Uiso 1 1 calc R U . . .
C16 C 0.3869(2) 0.3423(5) 0.50548(19) 0.0585(6) Uani 1 1 d . . . . .
H16 H 0.4287 0.2221 0.5456 0.070 Uiso 1 1 calc R U . . .
C17 C 0.33762(19) 0.3279(4) 0.38862(19) 0.0512(5) Uani 1 1 d . . . . .
H17 H 0.3451 0.1970 0.3496 0.061 Uiso 1 1 calc R U . . .
C18 C 0.41562(19) 0.3574(4) 0.15331(17) 0.0460(5) Uani 1 1 d . . . . .
C19 C 0.47766(18) 0.5401(4) 0.20332(18) 0.0516(5) Uani 1 1 d . . . . .
H19 H 0.4387 0.6529 0.2319 0.062 Uiso 1 1 calc R U . . .
C20 C 0.5964(2) 0.5584(5) 0.2117(2) 0.0592(6) Uani 1 1 d . . . . .
H20 H 0.6382 0.6838 0.2455 0.071 Uiso 1 1 calc R U . . .
C21 C 0.6537(2) 0.3934(5) 0.1706(2) 0.0640(7) Uani 1 1 d . . . . .
H21 H 0.7350 0.4051 0.1768 0.077 Uiso 1 1 calc R U . . .
C22 C 0.5924(2) 0.2117(5) 0.1206(2) 0.0643(7) Uani 1 1 d . . . . .
H22 H 0.6317 0.0988 0.0923 0.077 Uiso 1 1 calc R U . . .
C23 C 0.4740(2) 0.1938(4) 0.11160(18) 0.0552(6) Uani 1 1 d . . . . .
H23 H 0.4324 0.0690 0.0767 0.066 Uiso 1 1 calc R U . . .
H4A H 0.172(2) 0.849(5) -0.019(2) 0.055(7) Uiso 1 1 d . . . . .
H4B H 0.137(3) 0.582(6) -0.025(3) 0.072(9) Uiso 1 1 d . . . . .

loop_
_atom_site_aniso_label
_atom_site_aniso_U_11
_atom_site_aniso_U_22
_atom_site_aniso_U_33
_atom_site_aniso_U_23
_atom_site_aniso_U_13
_atom_site_aniso_U_12
O1 0.0586(9) 0.0535(9) 0.0735(11) -0.0180(8) 0.0149(8) -0.0057(7)
C1 0.0485(11) 0.0423(10) 0.0448(10) -0.0005(9) 0.0088(8) -0.0012(8)
C2 0.0432(10) 0.0429(10) 0.0462(11) -0.0018(8) 0.0114(8) -0.0015(8)
C3 0.0442(10) 0.0432(10) 0.0516(11) -0.0016(9) 0.0137(8) -0.0011(8)
C4 0.0600(13) 0.0499(11) 0.0496(11) 0.0019(10) 0.0125(9) -0.0037(10)
C5 0.0457(11) 0.0493(11) 0.0506(11) -0.0017(9) 0.0111(8) -0.0053(8)
C6 0.0406(10) 0.0583(12) 0.0479(11) -0.0016(10) 0.0088(8) -0.0066(9)
C7 0.0488(12) 0.0684(14) 0.0573(12) 0.0069(12) 0.0145(9) 0.0036(11)
C8 0.0533(13) 0.0767(16) 0.0717(15) 0.0012(14) 0.0173(11) 0.0121(12)
C9 0.0471(12) 0.092(2) 0.0621(14) -0.0125(14) 0.0145(10) 0.0020(12)
C10 0.0570(14) 0.0938(19) 0.0527(12) -0.0012(13) 0.0186(10) -0.0053(13)
C11 0.0536(13) 0.0718(15) 0.0549(13) 0.0039(11) 0.0144(10) -0.0044(11)
C12 0.0398(10) 0.0463(10) 0.0476(11) -0.0005(9) 0.0132(8) -0.0022(8)
C13 0.0497(11) 0.0521(11) 0.0545(12) -0.0054(10) 0.0139(9) -0.0028(9)
C14 0.0578(13) 0.0687(14) 0.0537(12) -0.0142(12) 0.0179(10) -0.0106(11)
C15 0.0499(12) 0.0851(17) 0.0443(11) -0.0031(12) 0.0111(9) -0.0133(11)
C16 0.0522(12) 0.0741(15) 0.0494(11) 0.0115(12) 0.0136(9) 0.0015(11)
C17 0.0517(12) 0.0536(11) 0.0501(11) 0.0013(10) 0.0166(9) 0.0013(9)
C18 0.0494(11) 0.0489(10) 0.0404(9) 0.0006(8) 0.0130(8) 0.0026(8)
C19 0.0479(11) 0.0570(12) 0.0511(11) -0.0054(10) 0.0149(9) -0.0011(9)
C20 0.0502(12) 0.0730(15) 0.0550(12) -0.0063(12) 0.0147(9) -0.0045(11)
C21 0.0498(13) 0.0909(19) 0.0540(12) -0.0049(13) 0.0184(10) 0.0013(12)
C22 0.0592(13) 0.0811(16) 0.0565(13) -0.0057(13) 0.0221(10) 0.0136(13)
C23 0.0623(13) 0.0576(12) 0.0459(11) -0.0032(10) 0.0148(9) 0.0060(11)

loop_
_atom_type_symbol
_atom_type_description
_atom_type_scat_dispersion_real
_atom_type_scat_dispersion_imag
_atom_type_scat_source
C C 0.0181 0.0091 'International Tables Vol C Tables 4.2.6.8 and 6.1.1.4'
H H 0.0000 0.0000 'International Tables Vol C Tables 4.2.6.8 and 6.1.1.4'
O O 0.0492 0.0322 'International Tables Vol C Tables 4.2.6.8 and 6.1.1.4'

loop_
_geom_angle_atom_site_label_1
_geom_angle_atom_site_label_2
_geom_angle_atom_site_label_3
_geom_angle
_geom_angle_site_symmetry_1
_geom_angle_site_symmetry_3
_geom_angle_publ_flag
O1 C1 C18 119.23(19) . . ?
O1 C1 C2 119.54(19) . . ?
C18 C1 C2 121.17(17) . . ?
C3 C2 C12 113.60(16) . . ?
C3 C2 C1 104.05(16) . . ?
C12 C2 C1 112.24(16) . . ?
C3 C2 C5 110.54(16) . . ?
C12 C2 C5 108.62(16) . . ?
C1 C2 C5 107.60(16) . . ?
C4 C3 C2 124.0(2) . . ?
C4 C3 H3 118.0 . . ?
C2 C3 H3 118.0 . . ?
C3 C4 H4A 120.7(16) . . ?
C3 C4 H4B 121.3(19) . . ?
H4A C4 H4B 118(2) . . ?
C6 C5 C2 114.33(17) . . ?
C6 C5 H5A 108.7 . . ?
C2 C5 H5A 108.7 . . ?
C6 C5 H5B 108.7 . . ?
C2 C5 H5B 108.7 . . ?
H5A C5 H5B 107.6 . . ?
C11 C6 C7 118.1(2) . . ?
C11 C6 C5 119.9(2) . . ?
C7 C6 C5 121.9(2) . . ?
C6 C7 C8 120.9(2) . . ?
C6 C7 H7 119.6 . . ?
C8 C7 H7 119.6 . . ?
C9 C8 C7 120.0(3) . . ?
C9 C8 H8 120.0 . . ?
C7 C8 H8 120.0 . . ?
C10 C9 C8 119.9(2) . . ?
C10 C9 H9 120.1 . . ?
C8 C9 H9 120.1 . . ?
C9 C10 C11 120.0(2) . . ?
C9 C10 H10 120.0 . . ?
C11 C10 H10 120.0 . . ?
C6 C11 C10 121.1(3) . . ?
C6 C11 H11 119.4 . . ?
C10 C11 H11 119.4 . . ?
C13 C12 C17 118.48(19) . . ?
C13 C12 C2 121.65(18) . . ?
C17 C12 C2 119.71(18) . . ?
C12 C13 C14 120.6(2) . . ?
C12 C13 H13 119.7 . . ?
C14 C13 H13 119.7 . . ?
C15 C14 C13 120.4(2) . . ?
C15 C14 H14 119.8 . . ?
C13 C14 H14 119.8 . . ?
C16 C15 C14 119.4(2) . . ?
C16 C15 H15 120.3 . . ?
C14 C15 H15 120.3 . . ?
C15 C16 C17 120.5(2) . . ?
C15 C16 H16 119.8 . . ?
C17 C16 H16 119.8 . . ?
C16 C17 C12 120.7(2) . . ?
C16 C17 H17 119.6 . . ?
C12 C17 H17 119.6 . . ?
C23 C18 C19 119.1(2) . . ?
C23 C18 C1 117.23(19) . . ?
C19 C18 C1 123.69(19) . . ?
C20 C19 C18 120.4(2) . . ?
C20 C19 H19 119.8 . . ?
C18 C19 H19 119.8 . . ?
C21 C20 C19 120.0(2) . . ?
C21 C20 H20 120.0 . . ?
C19 C20 H20 120.0 . . ?
C22 C21 C20 119.9(2) . . ?
C22 C21 H21 120.1 . . ?
C20 C21 H21 120.1 . . ?
C23 C22 C21 120.3(2) . . ?
C23 C22 H22 119.9 . . ?
C21 C22 H22 119.9 . . ?
C22 C23 C18 120.4(2) . . ?
C22 C23 H23 119.8 . . ?
C18 C23 H23 119.8 . . ?

loop_
_geom_bond_atom_site_label_1
_geom_bond_atom_site_label_2
_geom_bond_distance
_geom_bond_site_symmetry_2
_geom_bond_publ_flag
O1 C1 1.211(3) . ?
C1 C18 1.503(3) . ?
C1 C2 1.546(3) . ?
C2 C3 1.522(3) . ?
C2 C12 1.534(3) . ?
C2 C5 1.565(3) . ?
C3 C4 1.320(3) . ?
C3 H3 0.9500 . ?
C4 H4A 1.00(3) . ?
C4 H4B 0.98(3) . ?
C5 C6 1.510(3) . ?
C5 H5A 0.9900 . ?
C5 H5B 0.9900 . ?
C6 C11 1.382(3) . ?
C6 C7 1.386(4) . ?
C7 C8 1.391(4) . ?
C7 H7 0.9500 . ?
C8 C9 1.381(4) . ?
C8 H8 0.9500 . ?
C9 C10 1.366(4) . ?
C9 H9 0.9500 . ?
C10 C11 1.394(4) . ?
C10 H10 0.9500 . ?
C11 H11 0.9500 . ?
C12 C13 1.386(3) . ?
C12 C17 1.396(3) . ?
C13 C14 1.393(3) . ?
C13 H13 0.9500 . ?
C14 C15 1.387(4) . ?
C14 H14 0.9500 . ?
C15 C16 1.377(4) . ?
C15 H15 0.9500 . ?
C16 C17 1.387(3) . ?
C16 H16 0.9500 . ?
C17 H17 0.9500 . ?
C18 C23 1.392(3) . ?
C18 C19 1.392(3) . ?
C19 C20 1.391(3) . ?
C19 H19 0.9500 . ?
C20 C21 1.387(4) . ?
C20 H20 0.9500 . ?
C21 C22 1.384(4) . ?
C21 H21 0.9500 . ?
C22 C23 1.386(4) . ?
C22 H22 0.9500 . ?
C23 H23 0.9500 . ?

loop_
_geom_torsion_atom_site_label_1
_geom_torsion_atom_site_label_2
_geom_torsion_atom_site_label_3
_geom_torsion_atom_site_label_4
_geom_torsion
_geom_torsion_site_symmetry_1
_geom_torsion_site_symmetry_2
_geom_torsion_site_symmetry_3
_geom_torsion_site_symmetry_4
_geom_torsion_publ_flag
O1 C1 C2 C3 -105.3(2) . . . . ?
C18 C1 C2 C3 71.7(2) . . . . ?
O1 C1 C2 C12 131.4(2) . . . . ?
C18 C1 C2 C12 -51.5(2) . . . . ?
O1 C1 C2 C5 12.0(3) . . . . ?
C18 C1 C2 C5 -170.93(17) . . . . ?
C12 C2 C3 C4 177.5(2) . . . . ?
C1 C2 C3 C4 55.1(3) . . . . ?
C5 C2 C3 C4 -60.1(3) . . . . ?
C3 C2 C5 C6 -70.0(2) . . . . ?
C12 C2 C5 C6 55.3(2) . . . . ?
C1 C2 C5 C6 177.03(17) . . . . ?
C2 C5 C6 C11 -101.8(2) . . . . ?
C2 C5 C6 C7 77.1(3) . . . . ?
C11 C6 C7 C8 2.2(3) . . . . ?
C5 C6 C7 C8 -176.7(2) . . . . ?
C6 C7 C8 C9 -1.7(4) . . . . ?
C7 C8 C9 C10 -0.3(4) . . . . ?
C8 C9 C10 C11 1.7(4) . . . . ?
C7 C6 C11 C10 -0.9(4) . . . . ?
C5 C6 C11 C10 178.1(2) . . . . ?
C9 C10 C11 C6 -1.1(4) . . . . ?
C3 C2 C12 C13 33.8(3) . . . . ?
C1 C2 C12 C13 151.5(2) . . . . ?
C5 C2 C12 C13 -89.6(2) . . . . ?
C3 C2 C12 C17 -150.9(2) . . . . ?
C1 C2 C12 C17 -33.2(3) . . . . ?
C5 C2 C12 C17 85.7(2) . . . . ?
C17 C12 C13 C14 1.5(3) . . . . ?
C2 C12 C13 C14 176.8(2) . . . . ?
C12 C13 C14 C15 -0.3(3) . . . . ?
C13 C14 C15 C16 -0.6(4) . . . . ?
C14 C15 C16 C17 0.3(4) . . . . ?
C15 C16 C17 C12 0.8(3) . . . . ?
C13 C12 C17 C16 -1.7(3) . . . . ?
C2 C12 C17 C16 -177.12(19) . . . . ?
O1 C1 C18 C23 -12.5(3) . . . . ?
C2 C1 C18 C23 170.38(19) . . . . ?
O1 C1 C18 C19 166.7(2) . . . . ?
C2 C1 C18 C19 -10.4(3) . . . . ?
C23 C18 C19 C20 -0.1(3) . . . . ?
C1 C18 C19 C20 -179.3(2) . . . . ?
C18 C19 C20 C21 -0.4(4) . . . . ?
C19 C20 C21 C22 0.5(4) . . . . ?
C20 C21 C22 C23 -0.1(4) . . . . ?
C21 C22 C23 C18 -0.4(4) . . . . ?
C19 C18 C23 C22 0.5(3) . . . . ?
C1 C18 C23 C22 179.8(2) . . . . ?
